data_7007593
loop_
_publ_author_name
'Argent, Stephen P.'
'Adams, Harry'
'Riis-Johannessen, Thomas'
'Jeffery, John C.'
'Harding, Lindsay P.'
'Clegg, William'
'Harrington, Ross W.'
'Ward, Michael D.'

_publ_section_title
;
 Complexes of Ag(I), Hg(I) and Hg(II) with multidentate
 pyrazolyl-pyridine ligands: From mononuclear complexes to coordination
 polymers via helicates, a mesocate, a cage and a catenate.
;
_journal_issue 42
_journal_name_full 'Dalton transactions (Cambridge, England : 2003)'
_journal_page_first 4996
_journal_page_last 5013
_journal_paper_doi 10.1039/b607541j
_journal_year 2006
_chemical_formula_moiety 'C86 H70 Hg3 N22, 6(C2 H3 N), 6(Cl O4)'
_chemical_formula_sum 'C98 H88 Cl6 Hg3 N28 O24'
_chemical_formula_weight 2856.43
_chemical_name_systematic
;
?
;
_space_group_IT_number 14
_symmetry_cell_setting monoclinic
_symmetry_space_group_name_Hall '-P 2ybc'
_symmetry_space_group_name_H-M 'P 1 21/c 1'
_atom_sites_solution_hydrogens geom
_atom_sites_solution_primary direct
_atom_sites_solution_secondary difmap
_audit_creation_method SHELXL-97
_cell_angle_alpha 90.00
_cell_angle_beta 93.6130(10)
_cell_angle_gamma 90.00
_cell_formula_units_Z 4
_cell_length_a 18.2863(3)
_cell_length_b 25.3101(4)
_cell_length_c 22.8779(4)
_cell_measurement_reflns_used 9628
_cell_measurement_temperature 100(2)
_cell_measurement_theta_max 49.361
_cell_measurement_theta_min 4.616
_cell_volume 10567.5(3)
_computing_cell_refinement 'Bruker SMART'
_computing_data_collection 'Bruker SMART'
_computing_data_reduction 'Bruker SAINT'
_computing_molecular_graphics 'Bruker SHELXTL'
_computing_publication_material 'Bruker SHELXTL'
_computing_structure_refinement 'SHELXL-97 (Sheldrick, 1997)'
_computing_structure_solution 'SHELXS-97 (Sheldrick, 1990)'
_diffrn_ambient_temperature 100(2)
_diffrn_detector_area_resol_mean 100
_diffrn_measured_fraction_theta_full 0.999
_diffrn_measured_fraction_theta_max 0.999
_diffrn_measurement_device_type 'CCD area detector'
_diffrn_measurement_method 'phi and omega scans'
_diffrn_radiation_monochromator graphite
_diffrn_radiation_source 'fine-focus sealed tube'
_diffrn_radiation_type MoK\a
_diffrn_radiation_wavelength 0.71073
_diffrn_reflns_av_R_equivalents 0.0551
_diffrn_reflns_av_sigmaI/netI 0.0299
_diffrn_reflns_limit_h_max 21
_diffrn_reflns_limit_h_min -21
_diffrn_reflns_limit_k_max 29
_diffrn_reflns_limit_k_min -29
_diffrn_reflns_limit_l_max 27
_diffrn_reflns_limit_l_min -26
_diffrn_reflns_number 197417
_diffrn_reflns_theta_full 24.81
_diffrn_reflns_theta_max 24.81
_diffrn_reflns_theta_min 1.12
_diffrn_standards_decay_% 0
_diffrn_standards_interval_count 0
_diffrn_standards_interval_time 0
_diffrn_standards_number 0
_exptl_absorpt_coefficient_mu 4.587
_exptl_absorpt_correction_T_max 0.5462
_exptl_absorpt_correction_T_min 0.3399
_exptl_absorpt_correction_type multi-scan
_exptl_absorpt_process_details sadabs
_exptl_crystal_colour colourless
_exptl_crystal_density_diffrn 1.795
_exptl_crystal_density_method 'not measured'
_exptl_crystal_description block
_exptl_crystal_F_000 5624
_exptl_crystal_size_max 0.30
_exptl_crystal_size_mid 0.20
_exptl_crystal_size_min 0.15
_refine_diff_density_max 2.246
_refine_diff_density_min -1.833
_refine_diff_density_rms 0.099
_refine_ls_extinction_method none
_refine_ls_goodness_of_fit_ref 0.830
_refine_ls_hydrogen_treatment constr
_refine_ls_matrix_type full
_refine_ls_number_parameters 1438
_refine_ls_number_reflns 18231
_refine_ls_number_restraints 0
_refine_ls_restrained_S_all 0.830
_refine_ls_R_factor_all 0.0425
_refine_ls_R_factor_gt 0.0255
_refine_ls_shift/su_max 0.001
_refine_ls_shift/su_mean 0.000
_refine_ls_structure_factor_coef Fsqd
_refine_ls_weighting_details 'calc w=1/[\s^2^(Fo^2^)+(0.0364P)^2^+59.7677P] where P=(Fo^2^+2Fc^2^)/3'
_refine_ls_weighting_scheme calc
_refine_ls_wR_factor_gt 0.0577
_refine_ls_wR_factor_ref 0.0691
_reflns_number_gt 14761
_reflns_number_total 18231
_reflns_threshold_expression >2sigma(I)
_cod_data_source_file b607541j.txt
_cod_data_source_block imw546
_cod_depositor_comments
;
The following automatic conversions were performed:
'_symmetry_cell_setting' value 'Monoclinic' changed to 'monoclinic'
according to '/home/saulius/struct/CIF-dictionaries/cif_core.dic'
dictionary named 'cif_core.dic' version 2.4.1 from 2010-06-29.

Automatic conversion script
Id: cif_fix_enum 1527 2010-12-29 10:47:43Z saulius 
;
_cod_original_sg_symbol_H-M P2(1)/c
_cod_database_code 7007593

loop_
_symmetry_equiv_pos_as_xyz
'x, y, z'
'-x, y+1/2, -z+1/2'
'-x, -y, -z'
'x, -y-1/2, z-1/2'

loop_
_atom_site_label
_atom_site_type_symbol
_atom_site_fract_x
_atom_site_fract_y
_atom_site_fract_z
_atom_site_U_iso_or_equiv
_atom_site_adp_type
_atom_site_occupancy
_atom_site_symmetry_multiplicity
_atom_site_calc_flag
_atom_site_refinement_flags
_atom_site_disorder_assembly
_atom_site_disorder_group
Hg1 Hg 0.695407(10) 0.419330(7) 0.886611(8) 0.02269(5) Uani 1 1 d . . .
Hg2 Hg 0.342146(9) 0.322629(6) 0.701261(7) 0.01671(5) Uani 1 1 d . . .
Hg3 Hg -0.004517(10) 0.332390(7) 0.497349(9) 0.02544(5) Uani 1 1 d . . .
N11A N 0.7348(2) 0.35852(15) 0.94706(17) 0.0249(9) Uani 1 1 d . . .
C12A C 0.7405(2) 0.30816(18) 0.9267(2) 0.0214(10) Uani 1 1 d . . .
C13A C 0.7661(3) 0.26763(19) 0.9632(2) 0.0301(12) Uani 1 1 d . . .
H13A H 0.7701 0.2327 0.9487 0.036 Uiso 1 1 calc R . .
C14A C 0.7856(3) 0.2791(2) 1.0214(2) 0.0406(14) Uani 1 1 d . . .
H14A H 0.8032 0.2518 1.0471 0.049 Uiso 1 1 calc R . .
C15A C 0.7794(3) 0.3302(2) 1.0418(2) 0.0386(14) Uani 1 1 d . . .
H15A H 0.7928 0.3385 1.0815 0.046 Uiso 1 1 calc R . .
C16A C 0.7536(3) 0.3690(2) 1.0037(2) 0.0303(12) Uani 1 1 d . . .
H16A H 0.7490 0.4041 1.0177 0.036 Uiso 1 1 calc R . .
N21A N 0.7006(2) 0.33950(14) 0.83011(16) 0.0196(8) Uani 1 1 d . . .
N22A N 0.68517(19) 0.31918(14) 0.77634(15) 0.0181(8) Uani 1 1 d . . .
C23A C 0.6944(2) 0.26647(18) 0.7763(2) 0.0249(10) Uani 1 1 d . . .
H23A H 0.6872 0.2438 0.7434 0.030 Uiso 1 1 calc R . .
C24A C 0.7160(3) 0.25138(17) 0.8321(2) 0.0245(10) Uani 1 1 d . . .
H24A H 0.7265 0.2167 0.8460 0.029 Uiso 1 1 calc R . .
C25A C 0.7194(2) 0.29868(17) 0.86426(19) 0.0198(10) Uani 1 1 d . . .
C31A C 0.6637(2) 0.35502(18) 0.72903(19) 0.0217(10) Uani 1 1 d . . .
H31A H 0.6593 0.3349 0.6919 0.026 Uiso 1 1 calc R . .
H31B H 0.7028 0.3817 0.7257 0.026 Uiso 1 1 calc R . .
C32A C 0.5919(2) 0.38315(17) 0.73722(18) 0.0173(9) Uani 1 1 d . . .
C33A C 0.5737(2) 0.42672(17) 0.70212(19) 0.0199(10) Uani 1 1 d . . .
H33A H 0.6069 0.4386 0.6746 0.024 Uiso 1 1 calc R . .
C34A C 0.5080(2) 0.45285(17) 0.70679(18) 0.0181(9) Uani 1 1 d . . .
H34A H 0.4956 0.4817 0.6816 0.022 Uiso 1 1 calc R . .
C35A C 0.4598(2) 0.43713(16) 0.74815(18) 0.0160(9) Uani 1 1 d . . .
C36A C 0.4784(2) 0.39441(17) 0.78395(19) 0.0183(9) Uani 1 1 d . . .
H36A H 0.4462 0.3835 0.8126 0.022 Uiso 1 1 calc R . .
C37A C 0.5439(2) 0.36730(17) 0.77826(18) 0.0177(9) Uani 1 1 d . . .
H37A H 0.5557 0.3378 0.8027 0.021 Uiso 1 1 calc R . .
C38A C 0.3903(2) 0.46830(16) 0.7531(2) 0.0187(9) Uani 1 1 d . . .
H38A H 0.4024 0.5019 0.7736 0.022 Uiso 1 1 calc R . .
H38B H 0.3697 0.4771 0.7133 0.022 Uiso 1 1 calc R . .
N41A N 0.30792(19) 0.39402(14) 0.76383(15) 0.0175(8) Uani 1 1 d . . .
N42A N 0.33495(19) 0.44071(14) 0.78428(16) 0.0183(8) Uani 1 1 d . . .
C43A C 0.3025(2) 0.45568(18) 0.8333(2) 0.0223(10) Uani 1 1 d . . .
H43A H 0.3128 0.4869 0.8554 0.027 Uiso 1 1 calc R . .
C44A C 0.2524(3) 0.41789(18) 0.8453(2) 0.0237(10) Uani 1 1 d . . .
H44A H 0.2211 0.4172 0.8769 0.028 Uiso 1 1 calc R . .
C45A C 0.2572(2) 0.38028(16) 0.80067(18) 0.0159(9) Uani 1 1 d . . .
N51A N 0.24394(18) 0.29681(13) 0.75064(15) 0.0157(8) Uani 1 1 d . . .
C52A C 0.2176(2) 0.33039(17) 0.79044(18) 0.0167(9) Uani 1 1 d . . .
C53A C 0.1559(2) 0.31789(18) 0.8204(2) 0.0210(10) Uani 1 1 d . . .
H53A H 0.1377 0.3418 0.8479 0.025 Uiso 1 1 calc R . .
C54A C 0.1219(2) 0.27010(18) 0.80919(19) 0.0218(10) Uani 1 1 d . . .
H54A H 0.0796 0.2609 0.8290 0.026 Uiso 1 1 calc R . .
C55A C 0.1491(2) 0.23561(18) 0.76936(19) 0.0216(10) Uani 1 1 d . . .
H55A H 0.1267 0.2022 0.7624 0.026 Uiso 1 1 calc R . .
C56A C 0.2100(2) 0.25040(17) 0.73936(19) 0.0176(9) Uani 1 1 d . . .
N61A N 0.28721(19) 0.23474(14) 0.65754(15) 0.0174(8) Uani 1 1 d . . .
N62A N 0.3010(2) 0.19347(14) 0.62285(16) 0.0210(8) Uani 1 1 d . . .
C63A C 0.2629(3) 0.14995(18) 0.6367(2) 0.0250(11) Uani 1 1 d . . .
H63A H 0.2644 0.1165 0.6181 0.030 Uiso 1 1 calc R . .
C64A C 0.2223(3) 0.16280(18) 0.6823(2) 0.0248(11) Uani 1 1 d . . .
H64A H 0.1897 0.1407 0.7018 0.030 Uiso 1 1 calc R . .
C65A C 0.2391(2) 0.21633(17) 0.69427(18) 0.0177(9) Uani 1 1 d . . .
C71A C 0.3443(2) 0.20059(18) 0.57145(19) 0.0216(10) Uani 1 1 d . . .
H71A H 0.3560 0.1656 0.5551 0.026 Uiso 1 1 calc R . .
H71B H 0.3910 0.2184 0.5835 0.026 Uiso 1 1 calc R . .
C72A C 0.3029(2) 0.23312(17) 0.52509(19) 0.0188(9) Uani 1 1 d . . .
C73A C 0.3321(2) 0.28047(17) 0.50585(19) 0.0209(10) Uani 1 1 d . . .
H73A H 0.3794 0.2913 0.5206 0.025 Uiso 1 1 calc R . .
C74A C 0.2926(3) 0.31184(17) 0.46535(19) 0.0219(10) Uani 1 1 d . . .
H74A H 0.3133 0.3439 0.4526 0.026 Uiso 1 1 calc R . .
C75A C 0.2234(3) 0.29683(17) 0.44337(19) 0.0209(10) Uani 1 1 d . . .
C76A C 0.1951(3) 0.24874(18) 0.46092(19) 0.0218(10) Uani 1 1 d . . .
H76A H 0.1483 0.2375 0.4453 0.026 Uiso 1 1 calc R . .
C77A C 0.2346(3) 0.21712(18) 0.50108(19) 0.0219(10) Uani 1 1 d . . .
H77A H 0.2148 0.1842 0.5123 0.026 Uiso 1 1 calc R . .
C78A C 0.1791(3) 0.33303(18) 0.4020(2) 0.0246(10) Uani 1 1 d . . .
H78A H 0.2083 0.3424 0.3686 0.030 Uiso 1 1 calc R . .
H78B H 0.1343 0.3145 0.3865 0.030 Uiso 1 1 calc R . .
N81A N 0.10386(19) 0.38010(14) 0.46910(15) 0.0183(8) Uani 1 1 d . . .
N82A N 0.1587(2) 0.38125(14) 0.43257(15) 0.0208(8) Uani 1 1 d . . .
C83A C 0.1942(3) 0.42822(18) 0.4350(2) 0.0243(10) Uani 1 1 d . . .
H83A H 0.2348 0.4378 0.4134 0.029 Uiso 1 1 calc R . .
C84A C 0.1606(2) 0.45929(17) 0.47429(19) 0.0210(10) Uani 1 1 d . . .
H84A H 0.1727 0.4945 0.4854 0.025 Uiso 1 1 calc R . .
C85A C 0.1046(2) 0.42772(16) 0.49447(18) 0.0174(9) Uani 1 1 d . . .
N91A N -0.00392(19) 0.40578(14) 0.54517(16) 0.0177(8) Uani 1 1 d . . .
C92A C 0.0505(2) 0.44070(16) 0.53689(19) 0.0166(9) Uani 1 1 d . . .
C93A C 0.0543(2) 0.48794(17) 0.56797(19) 0.0184(9) Uani 1 1 d . . .
H93A H 0.0929 0.5122 0.5623 0.022 Uiso 1 1 calc R . .
C94A C 0.0022(2) 0.49968(18) 0.6070(2) 0.0221(10) Uani 1 1 d . . .
H94A H 0.0045 0.5318 0.6286 0.027 Uiso 1 1 calc R . .
C95A C -0.0533(2) 0.46377(18) 0.6141(2) 0.0233(10) Uani 1 1 d . . .
H95A H -0.0904 0.4713 0.6402 0.028 Uiso 1 1 calc R . .
C96A C -0.0548(2) 0.41702(18) 0.5832(2) 0.0232(10) Uani 1 1 d . . .
H96A H -0.0927 0.3922 0.5889 0.028 Uiso 1 1 calc R . .
N11B N 0.6640(2) 0.48478(14) 0.83059(16) 0.0209(8) Uani 1 1 d . . .
C12B C 0.6013(2) 0.51124(16) 0.83874(19) 0.0186(10) Uani 1 1 d . . .
C13B C 0.5835(3) 0.55594(18) 0.8061(2) 0.0241(10) Uani 1 1 d . . .
H13B H 0.5397 0.5747 0.8123 0.029 Uiso 1 1 calc R . .
C14B C 0.6294(3) 0.57320(19) 0.7645(2) 0.0272(11) Uani 1 1 d . . .
H14B H 0.6179 0.6042 0.7425 0.033 Uiso 1 1 calc R . .
C15B C 0.6922(3) 0.54497(19) 0.7552(2) 0.0283(11) Uani 1 1 d . . .
H15B H 0.7240 0.5556 0.7261 0.034 Uiso 1 1 calc R . .
C16B C 0.7075(3) 0.50123(19) 0.7891(2) 0.0279(11) Uani 1 1 d . . .
H16B H 0.7507 0.4817 0.7830 0.033 Uiso 1 1 calc R . .
N21B N 0.5718(2) 0.44771(14) 0.91374(16) 0.0195(8) Uani 1 1 d . . .
N22B N 0.5166(2) 0.44020(14) 0.94947(16) 0.0219(8) Uani 1 1 d . . .
C23B C 0.4639(3) 0.47733(18) 0.9406(2) 0.0242(10) Uani 1 1 d . . .
H23B H 0.4197 0.4798 0.9602 0.029 Uiso 1 1 calc R . .
C24B C 0.4859(2) 0.51066(18) 0.8980(2) 0.0231(10) Uani 1 1 d . . .
H24B H 0.4607 0.5408 0.8824 0.028 Uiso 1 1 calc R . .
C25B C 0.5536(2) 0.49095(16) 0.88236(19) 0.0183(9) Uani 1 1 d . . .
C31B C 0.5145(3) 0.39334(18) 0.9869(2) 0.0272(11) Uani 1 1 d . . .
H31C H 0.4849 0.4009 1.0206 0.033 Uiso 1 1 calc R . .
H31D H 0.5649 0.3844 1.0022 0.033 Uiso 1 1 calc R . .
C32B C 0.4819(3) 0.34694(18) 0.95289(19) 0.0219(10) Uani 1 1 d . . .
C33B C 0.5240(3) 0.30283(18) 0.9406(2) 0.0270(11) Uani 1 1 d . . .
H33B H 0.5734 0.3004 0.9559 0.032 Uiso 1 1 calc R . .
C34B C 0.4934(3) 0.26235(19) 0.9061(2) 0.0271(11) Uani 1 1 d . . .
H34B H 0.5222 0.2324 0.8978 0.033 Uiso 1 1 calc R . .
C35B C 0.4212(2) 0.26516(17) 0.88343(19) 0.0200(10) Uani 1 1 d . . .
C36B C 0.3789(2) 0.30820(18) 0.89747(19) 0.0210(10) Uani 1 1 d . . .
H36B H 0.3290 0.3100 0.8832 0.025 Uiso 1 1 calc R . .
C37B C 0.4087(2) 0.34870(18) 0.93216(19) 0.0219(10) Uani 1 1 d . . .
H37B H 0.3791 0.3778 0.9418 0.026 Uiso 1 1 calc R . .
C38B C 0.3899(2) 0.22268(17) 0.84268(19) 0.0208(10) Uani 1 1 d . . .
H38C H 0.3903 0.1885 0.8637 0.025 Uiso 1 1 calc R . .
H38D H 0.3384 0.2314 0.8305 0.025 Uiso 1 1 calc R . .
N41B N 0.42998(19) 0.25637(13) 0.74992(15) 0.0170(8) Uani 1 1 d . . .
N42B N 0.43209(19) 0.21783(14) 0.79085(15) 0.0182(8) Uani 1 1 d . . .
C43B C 0.4854(3) 0.18255(18) 0.7820(2) 0.0245(10) Uani 1 1 d . . .
H43B H 0.4979 0.1528 0.8059 0.029 Uiso 1 1 calc R . .
C44B C 0.5181(3) 0.19728(18) 0.7327(2) 0.0249(11) Uani 1 1 d . . .
H44B H 0.5571 0.1799 0.7150 0.030 Uiso 1 1 calc R . .
C45B C 0.4818(2) 0.24352(17) 0.71378(19) 0.0185(9) Uani 1 1 d . . .
N51B N 0.44648(19) 0.31685(14) 0.65156(15) 0.0163(8) Uani 1 1 d . . .
C52B C 0.4942(2) 0.27710(16) 0.66299(18) 0.0170(9) Uani 1 1 d . . .
C53B C 0.5526(2) 0.26877(18) 0.6278(2) 0.0232(10) Uani 1 1 d . . .
H53B H 0.5860 0.2405 0.6358 0.028 Uiso 1 1 calc R . .
C54B C 0.5614(2) 0.30244(19) 0.5807(2) 0.0241(10) Uani 1 1 d . . .
H54B H 0.6004 0.2969 0.5559 0.029 Uiso 1 1 calc R . .
C55B C 0.5133(2) 0.34389(19) 0.57016(19) 0.0227(10) Uani 1 1 d . . .
H55B H 0.5193 0.3676 0.5386 0.027 Uiso 1 1 calc R . .
C56B C 0.4558(2) 0.35023(17) 0.60678(18) 0.0181(9) Uani 1 1 d . . .
N61B N 0.33830(19) 0.38702(14) 0.62575(15) 0.0183(8) Uani 1 1 d . . .
N62B N 0.2959(2) 0.42833(14) 0.60847(16) 0.0207(8) Uani 1 1 d . . .
C63B C 0.3300(3) 0.45904(19) 0.5703(2) 0.0267(11) Uani 1 1 d . . .
H63B H 0.3111 0.4905 0.5525 0.032 Uiso 1 1 calc R . .
C64B C 0.3973(3) 0.43660(19) 0.5617(2) 0.0261(11) Uani 1 1 d . . .
H64B H 0.4336 0.4489 0.5370 0.031 Uiso 1 1 calc R . .
C65B C 0.4000(2) 0.39151(17) 0.59755(18) 0.0175(9) Uani 1 1 d . . .
C71B C 0.2254(2) 0.43756(17) 0.6333(2) 0.0217(10) Uani 1 1 d . . .
H71C H 0.1990 0.4654 0.6101 0.026 Uiso 1 1 calc R . .
H71D H 0.2344 0.4509 0.6737 0.026 Uiso 1 1 calc R . .
C72B C 0.1770(2) 0.38908(17) 0.63455(19) 0.0192(10) Uani 1 1 d . . .
C73B C 0.1208(2) 0.38874(18) 0.6734(2) 0.0232(10) Uani 1 1 d . . .
H73B H 0.1151 0.4178 0.6989 0.028 Uiso 1 1 calc R . .
C74B C 0.0735(2) 0.34635(18) 0.6746(2) 0.0229(10) Uani 1 1 d . . .
H74B H 0.0346 0.3471 0.7002 0.028 Uiso 1 1 calc R . .
C75B C 0.0818(2) 0.30269(18) 0.63904(19) 0.0206(10) Uani 1 1 d . . .
C76B C 0.1380(2) 0.30302(18) 0.60110(19) 0.0221(10) Uani 1 1 d . . .
H76B H 0.1449 0.2732 0.5768 0.026 Uiso 1 1 calc R . .
C77B C 0.1844(2) 0.34603(17) 0.59794(19) 0.0190(10) Uani 1 1 d . . .
H77B H 0.2214 0.3460 0.5706 0.023 Uiso 1 1 calc R . .
C78B C 0.0311(3) 0.2556(2) 0.6443(2) 0.0279(11) Uani 1 1 d . . .
H78C H 0.0525 0.2316 0.6750 0.034 Uiso 1 1 calc R . .
H78D H -0.0165 0.2683 0.6572 0.034 Uiso 1 1 calc R . .
N81B N -0.0019(2) 0.24917(14) 0.53854(17) 0.0226(9) Uani 1 1 d . . .
N82B N 0.0182(2) 0.22581(15) 0.59003(18) 0.0299(10) Uani 1 1 d . . .
C83B C 0.0171(4) 0.1730(2) 0.5841(3) 0.061(2) Uani 1 1 d . . .
H83B H 0.0293 0.1480 0.6141 0.073 Uiso 1 1 calc R . .
C84B C -0.0048(4) 0.1614(2) 0.5272(3) 0.067(2) Uani 1 1 d . . .
H84B H -0.0114 0.1275 0.5100 0.080 Uiso 1 1 calc R . .
C85B C -0.0152(3) 0.21044(19) 0.5000(2) 0.0323(12) Uani 1 1 d . . .
N91B N -0.0313(2) 0.27570(14) 0.42403(17) 0.0222(8) Uani 1 1 d . . .
C92B C -0.0378(3) 0.22402(18) 0.4394(2) 0.0272(11) Uani 1 1 d . . .
C93B C -0.0637(3) 0.1864(2) 0.3991(2) 0.0367(13) Uani 1 1 d . . .
H93B H -0.0671 0.1503 0.4099 0.044 Uiso 1 1 calc R . .
C94B C -0.0845(3) 0.2029(2) 0.3427(2) 0.0337(12) Uani 1 1 d . . .
H94B H -0.1043 0.1782 0.3147 0.040 Uiso 1 1 calc R . .
C95B C -0.0766(3) 0.2546(2) 0.3272(2) 0.0293(11) Uani 1 1 d . . .
H95B H -0.0892 0.2658 0.2882 0.035 Uiso 1 1 calc R . .
C96B C -0.0499(3) 0.29032(19) 0.3691(2) 0.0285(11) Uani 1 1 d . . .
H96B H -0.0446 0.3263 0.3584 0.034 Uiso 1 1 calc R . .
Cl1 Cl 0.05514(6) 0.40826(4) 0.25960(5) 0.0260(2) Uani 1 1 d . . .
O11 O 0.0535(4) 0.3859(2) 0.3160(2) 0.0907(19) Uani 1 1 d . . .
O12 O 0.0002(2) 0.44851(14) 0.25453(18) 0.0461(10) Uani 1 1 d . . .
O13 O 0.0404(2) 0.36791(18) 0.2177(2) 0.0652(14) Uani 1 1 d . . .
O14 O 0.1254(3) 0.4297(2) 0.2538(3) 0.110(3) Uani 1 1 d . . .
Cl2 Cl 0.17026(6) 0.70936(4) 0.33527(5) 0.0240(2) Uani 1 1 d . . .
O21 O 0.1276(2) 0.69107(15) 0.38209(16) 0.0411(9) Uani 1 1 d . . .
O22 O 0.14456(19) 0.76082(13) 0.31749(16) 0.0358(9) Uani 1 1 d . . .
O23 O 0.1624(2) 0.67399(16) 0.28630(18) 0.0509(11) Uani 1 1 d . . .
O24 O 0.24577(18) 0.71175(14) 0.35641(15) 0.0333(8) Uani 1 1 d . . .
Cl3 Cl 0.41634(6) 0.42738(4) 0.39828(5) 0.0244(2) Uani 1 1 d . . .
O31 O 0.4066(3) 0.47813(14) 0.42410(17) 0.0555(12) Uani 1 1 d . . .
O32 O 0.34702(18) 0.40835(15) 0.37196(15) 0.0352(9) Uani 1 1 d . . .
O33 O 0.46744(18) 0.43097(13) 0.35336(14) 0.0309(8) Uani 1 1 d . . .
O34 O 0.44260(19) 0.38983(13) 0.44178(15) 0.0339(8) Uani 1 1 d . . .
Cl4 Cl 0.65453(6) 0.11906(4) 0.65414(5) 0.0216(2) Uani 1 1 d . . .
O41 O 0.61463(19) 0.09027(13) 0.69649(15) 0.0323(8) Uani 1 1 d . . .
O42 O 0.6049(2) 0.13485(15) 0.60662(16) 0.0460(10) Uani 1 1 d . . .
O43 O 0.7111(2) 0.08582(13) 0.63324(16) 0.0380(9) Uani 1 1 d . . .
O44 O 0.68635(18) 0.16522(13) 0.68154(16) 0.0334(8) Uani 1 1 d . . .
Cl5 Cl 0.72843(6) 0.53955(4) 0.98634(5) 0.0223(2) Uani 1 1 d . . .
O51 O 0.66219(19) 0.56664(14) 0.96651(16) 0.0359(9) Uani 1 1 d . . .
O52 O 0.7130(2) 0.50412(15) 1.03341(17) 0.0452(10) Uani 1 1 d . . .
O53 O 0.7829(2) 0.57665(15) 1.00712(17) 0.0466(10) Uani 1 1 d . . .
O54 O 0.7552(2) 0.51007(16) 0.93889(16) 0.0437(10) Uani 1 1 d . . .
Cl6 Cl 0.83445(6) 0.38348(4) 0.43458(5) 0.0192(2) Uani 1 1 d . . .
O61 O 0.79480(17) 0.43173(12) 0.44457(14) 0.0244(7) Uani 1 1 d . . .
O62 O 0.84085(17) 0.35263(12) 0.48771(14) 0.0265(7) Uani 1 1 d . . .
O63 O 0.90744(16) 0.39648(12) 0.41789(14) 0.0237(7) Uani 1 1 d . . .
O64 O 0.79704(17) 0.35342(12) 0.38879(14) 0.0253(7) Uani 1 1 d . . .
N11 N 0.0622(3) 0.4287(3) 0.8773(4) 0.086(2) Uani 1 1 d . . .
C12 C 0.0878(4) 0.4701(3) 0.8756(3) 0.0581(18) Uani 1 1 d . . .
C13 C 0.1198(3) 0.5239(3) 0.8744(3) 0.0576(18) Uani 1 1 d . . .
H13C H 0.1190 0.5399 0.9134 0.086 Uiso 1 1 calc R . .
H13D H 0.0911 0.5457 0.8459 0.086 Uiso 1 1 calc R . .
H13E H 0.1706 0.5217 0.8631 0.086 Uiso 1 1 calc R . .
N21 N 0.2151(4) 0.5322(2) 0.7282(2) 0.0710(19) Uani 1 1 d . . .
C22 C 0.1900(3) 0.5718(2) 0.7374(2) 0.0404(14) Uani 1 1 d . . .
C23 C 0.1602(3) 0.6236(2) 0.7491(2) 0.0335(12) Uani 1 1 d . . .
H23C H 0.1819 0.6368 0.7866 0.050 Uiso 1 1 calc R . .
H23D H 0.1069 0.6210 0.7511 0.050 Uiso 1 1 calc R . .
H23E H 0.1716 0.6480 0.7177 0.050 Uiso 1 1 calc R . .
N31 N 0.6258(3) 0.3430(2) 0.4472(2) 0.0495(13) Uani 1 1 d . . .
C32 C 0.6317(3) 0.3683(2) 0.4070(3) 0.0358(13) Uani 1 1 d . . .
C33 C 0.6397(3) 0.4005(2) 0.3545(3) 0.0449(15) Uani 1 1 d . . .
H33C H 0.6843 0.4219 0.3597 0.067 Uiso 1 1 calc R . .
H33D H 0.5971 0.4237 0.3482 0.067 Uiso 1 1 calc R . .
H33E H 0.6431 0.3773 0.3205 0.067 Uiso 1 1 calc R . .
N41 N 0.7743(2) 0.45679(19) 0.6586(2) 0.0420(12) Uani 1 1 d . . .
C42 C 0.7447(3) 0.4364(2) 0.6197(3) 0.0322(12) Uani 1 1 d . . .
C43 C 0.7061(3) 0.4095(2) 0.5707(2) 0.0410(14) Uani 1 1 d . . .
H43C H 0.7049 0.3715 0.5785 0.061 Uiso 1 1 calc R . .
H43D H 0.7316 0.4160 0.5349 0.061 Uiso 1 1 calc R . .
H43E H 0.6559 0.4230 0.5656 0.061 Uiso 1 1 calc R . .
N51 N 0.8361(3) 0.42559(18) 0.8445(2) 0.0425(12) Uani 1 1 d . . .
C52 C 0.8792(3) 0.4268(2) 0.8090(2) 0.0341(12) Uani 1 1 d . . .
C53 C 0.9325(4) 0.4289(2) 0.7651(3) 0.0471(15) Uani 1 1 d . . .
H53C H 0.9374 0.4654 0.7516 0.071 Uiso 1 1 calc R . .
H53D H 0.9163 0.4064 0.7319 0.071 Uiso 1 1 calc R . .
H53E H 0.9800 0.4164 0.7819 0.071 Uiso 1 1 calc R . .
N61 N 0.9198(3) 0.0490(2) 0.4842(3) 0.0672(17) Uani 1 1 d . . .
C62 C 0.9196(3) 0.0121(3) 0.4547(3) 0.0487(16) Uani 1 1 d . . .
C63 C 0.9191(3) -0.0341(2) 0.4183(3) 0.0497(16) Uani 1 1 d . . .
H63C H 0.8873 -0.0610 0.4342 0.075 Uiso 1 1 calc R . .
H63D H 0.9690 -0.0480 0.4174 0.075 Uiso 1 1 calc R . .
H63E H 0.9006 -0.0248 0.3785 0.075 Uiso 1 1 calc R . .

loop_
_atom_site_aniso_label
_atom_site_aniso_U_11
_atom_site_aniso_U_22
_atom_site_aniso_U_33
_atom_site_aniso_U_23
_atom_site_aniso_U_13
_atom_site_aniso_U_12
Hg1 0.02426(10) 0.01490(9) 0.02835(10) -0.00101(7) -0.00274(7) 0.00704(7)
Hg2 0.01591(9) 0.01504(9) 0.01977(9) 0.00162(7) 0.00590(6) 0.00008(6)
Hg3 0.02182(10) 0.01280(9) 0.04072(11) -0.00615(8) -0.00565(8) 0.00019(7)
N11A 0.027(2) 0.022(2) 0.026(2) -0.0001(17) -0.0007(17) 0.0064(17)
C12A 0.020(2) 0.021(2) 0.023(2) -0.0003(19) 0.0015(19) 0.0091(19)
C13A 0.038(3) 0.022(3) 0.031(3) 0.006(2) 0.006(2) 0.011(2)
C14A 0.055(4) 0.041(3) 0.027(3) 0.014(2) 0.004(3) 0.020(3)
C15A 0.054(4) 0.041(3) 0.020(3) -0.001(2) 0.001(2) 0.019(3)
C16A 0.036(3) 0.030(3) 0.024(3) -0.007(2) -0.001(2) 0.011(2)
N21A 0.019(2) 0.019(2) 0.021(2) 0.0011(16) -0.0009(16) 0.0041(15)
N22A 0.0191(19) 0.0162(19) 0.0189(19) 0.0002(15) 0.0007(15) 0.0046(15)
C23A 0.025(3) 0.018(2) 0.032(3) -0.004(2) 0.000(2) 0.002(2)
C24A 0.027(3) 0.012(2) 0.034(3) 0.002(2) 0.003(2) 0.0041(19)
C25A 0.017(2) 0.018(2) 0.024(2) -0.0006(19) 0.0053(19) 0.0028(18)
C31A 0.022(2) 0.022(2) 0.021(2) -0.0001(19) 0.0011(19) 0.0049(19)
C32A 0.015(2) 0.020(2) 0.017(2) -0.0033(18) 0.0015(17) 0.0002(18)
C33A 0.019(2) 0.020(2) 0.020(2) 0.0014(19) 0.0027(18) -0.0002(19)
C34A 0.021(2) 0.015(2) 0.018(2) 0.0020(18) -0.0027(18) -0.0045(18)
C35A 0.017(2) 0.012(2) 0.018(2) -0.0014(17) -0.0011(18) -0.0026(17)
C36A 0.017(2) 0.018(2) 0.019(2) -0.0014(18) 0.0018(18) -0.0065(18)
C37A 0.019(2) 0.013(2) 0.021(2) 0.0021(18) -0.0033(18) -0.0001(18)
C38A 0.022(2) 0.011(2) 0.023(2) 0.0007(18) 0.0032(19) -0.0015(18)
N41A 0.0160(19) 0.0176(19) 0.0191(19) -0.0020(15) 0.0033(15) 0.0003(15)
N42A 0.0191(19) 0.0128(18) 0.023(2) -0.0035(15) 0.0011(16) 0.0009(15)
C43A 0.026(3) 0.019(2) 0.023(2) -0.0049(19) 0.005(2) 0.0061(19)
C44A 0.026(3) 0.024(2) 0.023(2) -0.002(2) 0.007(2) 0.006(2)
C45A 0.012(2) 0.014(2) 0.022(2) 0.0015(18) 0.0020(18) 0.0031(17)
N51A 0.0151(18) 0.0147(18) 0.0173(18) 0.0035(15) 0.0019(15) 0.0006(15)
C52A 0.017(2) 0.018(2) 0.015(2) 0.0064(18) 0.0001(17) 0.0010(18)
C53A 0.020(2) 0.024(2) 0.020(2) 0.0050(19) 0.0046(18) 0.0025(19)
C54A 0.017(2) 0.025(2) 0.025(2) 0.010(2) 0.0087(19) 0.0011(19)
C55A 0.018(2) 0.023(2) 0.024(2) 0.008(2) -0.0030(19) -0.0031(19)
C56A 0.015(2) 0.017(2) 0.021(2) 0.0039(18) -0.0027(18) 0.0015(17)
N61A 0.0181(19) 0.0161(19) 0.0179(19) 0.0007(16) -0.0003(15) 0.0002(15)
N62A 0.026(2) 0.018(2) 0.020(2) -0.0022(16) 0.0037(16) 0.0021(16)
C63A 0.036(3) 0.012(2) 0.027(3) 0.0010(19) 0.002(2) -0.005(2)
C64A 0.030(3) 0.018(2) 0.028(3) 0.003(2) 0.007(2) -0.005(2)
C65A 0.015(2) 0.018(2) 0.020(2) 0.0046(18) -0.0030(18) -0.0009(18)
C71A 0.022(2) 0.018(2) 0.026(2) -0.0017(19) 0.003(2) 0.0035(19)
C72A 0.021(2) 0.017(2) 0.019(2) -0.0043(18) 0.0044(18) 0.0040(18)
C73A 0.020(2) 0.021(2) 0.022(2) -0.0073(19) 0.0044(19) -0.0030(19)
C74A 0.031(3) 0.014(2) 0.022(2) -0.0028(19) 0.011(2) 0.0001(19)
C75A 0.027(3) 0.018(2) 0.018(2) -0.0046(19) 0.0058(19) 0.0037(19)
C76A 0.023(2) 0.022(2) 0.021(2) -0.0068(19) 0.0012(19) -0.0008(19)
C77A 0.029(3) 0.017(2) 0.019(2) -0.0051(19) 0.004(2) -0.0009(19)
C78A 0.037(3) 0.019(2) 0.018(2) -0.0040(19) 0.003(2) 0.006(2)
N81A 0.019(2) 0.0146(19) 0.0211(19) 0.0007(15) 0.0004(16) 0.0018(15)
N82A 0.028(2) 0.0170(19) 0.0177(19) -0.0020(16) 0.0024(16) 0.0036(16)
C83A 0.027(3) 0.019(2) 0.027(3) 0.002(2) 0.005(2) 0.003(2)
C84A 0.023(2) 0.015(2) 0.025(2) 0.0019(19) -0.001(2) 0.0005(18)
C85A 0.020(2) 0.013(2) 0.019(2) -0.0003(18) -0.0025(18) 0.0041(18)
N91A 0.0174(19) 0.0125(18) 0.023(2) -0.0007(15) -0.0021(16) -0.0005(15)
C92A 0.016(2) 0.013(2) 0.021(2) 0.0047(18) -0.0043(18) 0.0016(17)
C93A 0.015(2) 0.014(2) 0.026(2) 0.0001(18) -0.0003(18) -0.0004(17)
C94A 0.023(2) 0.018(2) 0.025(2) -0.0049(19) -0.001(2) 0.0033(19)
C95A 0.021(2) 0.027(3) 0.022(2) 0.003(2) 0.0060(19) 0.003(2)
C96A 0.016(2) 0.023(3) 0.030(3) 0.006(2) -0.001(2) -0.0014(19)
N11B 0.023(2) 0.0171(19) 0.022(2) -0.0004(16) -0.0027(16) 0.0014(16)
C12B 0.021(2) 0.013(2) 0.022(2) -0.0057(18) -0.0047(19) -0.0007(18)
C13B 0.029(3) 0.018(2) 0.025(2) -0.001(2) -0.004(2) 0.005(2)
C14B 0.035(3) 0.019(2) 0.026(3) 0.004(2) -0.004(2) -0.001(2)
C15B 0.034(3) 0.025(3) 0.026(3) 0.001(2) 0.002(2) -0.002(2)
C16B 0.022(3) 0.029(3) 0.033(3) -0.005(2) 0.004(2) 0.000(2)
N21B 0.021(2) 0.0168(19) 0.020(2) -0.0005(16) -0.0005(16) 0.0009(15)
N22B 0.028(2) 0.0164(19) 0.022(2) -0.0017(16) -0.0013(17) -0.0005(16)
C23B 0.022(2) 0.021(2) 0.030(3) -0.004(2) 0.002(2) 0.004(2)
C24B 0.022(2) 0.018(2) 0.029(3) -0.004(2) -0.005(2) 0.0038(19)
C25B 0.021(2) 0.013(2) 0.020(2) -0.0009(18) -0.0044(18) 0.0027(18)
C31B 0.039(3) 0.022(3) 0.020(2) 0.002(2) -0.001(2) -0.001(2)
C32B 0.030(3) 0.021(2) 0.016(2) 0.0023(19) 0.0029(19) 0.001(2)
C33B 0.023(3) 0.022(3) 0.035(3) 0.002(2) -0.004(2) 0.003(2)
C34B 0.026(3) 0.021(2) 0.033(3) -0.003(2) 0.000(2) 0.005(2)
C35B 0.024(2) 0.018(2) 0.018(2) 0.0045(19) 0.0042(19) -0.0010(19)
C36B 0.019(2) 0.024(2) 0.020(2) 0.0068(19) 0.0064(19) 0.0006(19)
C37B 0.026(3) 0.018(2) 0.022(2) 0.0017(19) 0.007(2) 0.0032(19)
C38B 0.023(2) 0.017(2) 0.023(2) 0.0076(19) 0.0052(19) -0.0035(18)
N41B 0.0193(19) 0.0131(18) 0.0187(19) 0.0021(15) 0.0009(15) -0.0019(15)
N42B 0.0187(19) 0.0148(19) 0.0214(19) 0.0022(16) 0.0030(15) -0.0006(15)
C43B 0.026(3) 0.015(2) 0.032(3) 0.001(2) 0.003(2) 0.0027(19)
C44B 0.023(3) 0.017(2) 0.035(3) 0.001(2) 0.006(2) 0.0060(19)
C45B 0.017(2) 0.017(2) 0.022(2) -0.0045(19) 0.0034(19) -0.0018(18)
N51B 0.0175(19) 0.0154(19) 0.0160(18) -0.0010(15) 0.0001(15) -0.0016(15)
C52B 0.016(2) 0.015(2) 0.020(2) -0.0055(18) 0.0010(18) -0.0044(17)
C53B 0.018(2) 0.023(2) 0.029(3) -0.006(2) 0.007(2) -0.0021(19)
C54B 0.021(2) 0.029(3) 0.024(2) -0.005(2) 0.011(2) -0.007(2)
C55B 0.023(2) 0.028(3) 0.017(2) 0.0005(19) 0.0053(19) -0.010(2)
C56B 0.019(2) 0.020(2) 0.015(2) -0.0028(18) 0.0005(18) -0.0034(18)
N61B 0.021(2) 0.0159(19) 0.0173(19) 0.0030(15) -0.0003(16) -0.0007(15)
N62B 0.022(2) 0.0174(19) 0.022(2) 0.0018(16) -0.0035(16) -0.0001(16)
C63B 0.033(3) 0.022(3) 0.025(3) 0.009(2) -0.001(2) -0.004(2)
C64B 0.026(3) 0.031(3) 0.022(2) 0.007(2) 0.004(2) -0.005(2)
C65B 0.023(2) 0.018(2) 0.011(2) -0.0015(17) 0.0020(18) -0.0053(18)
C71B 0.024(2) 0.018(2) 0.024(2) 0.0019(19) 0.0035(19) 0.0023(19)
C72B 0.016(2) 0.021(2) 0.020(2) 0.0035(19) -0.0038(18) 0.0052(18)
C73B 0.025(3) 0.023(2) 0.022(2) -0.001(2) -0.001(2) 0.008(2)
C74B 0.019(2) 0.027(3) 0.023(2) 0.005(2) 0.0066(19) 0.007(2)
C75B 0.016(2) 0.022(2) 0.023(2) 0.005(2) -0.0031(19) 0.0058(18)
C76B 0.025(3) 0.019(2) 0.021(2) -0.0028(19) -0.0035(19) 0.0040(19)
C77B 0.014(2) 0.024(2) 0.018(2) -0.0010(19) 0.0003(18) 0.0020(18)
C78B 0.024(3) 0.036(3) 0.023(2) 0.005(2) -0.003(2) -0.002(2)
N81B 0.019(2) 0.019(2) 0.029(2) 0.0041(17) -0.0027(17) -0.0040(16)
N82B 0.031(2) 0.021(2) 0.036(2) 0.0077(19) -0.0096(19) -0.0055(18)
C83B 0.103(6) 0.024(3) 0.052(4) 0.013(3) -0.030(4) -0.007(3)
C84B 0.116(6) 0.016(3) 0.063(4) 0.003(3) -0.039(4) -0.007(3)
C85B 0.039(3) 0.017(2) 0.038(3) 0.000(2) -0.015(2) -0.009(2)
N91B 0.021(2) 0.0152(19) 0.029(2) -0.0033(16) -0.0047(17) 0.0051(16)
C92B 0.024(3) 0.020(2) 0.036(3) -0.002(2) -0.006(2) 0.000(2)
C93B 0.041(3) 0.021(3) 0.047(3) -0.006(2) -0.012(3) -0.001(2)
C94B 0.028(3) 0.031(3) 0.041(3) -0.015(2) -0.009(2) 0.000(2)
C95B 0.027(3) 0.032(3) 0.028(3) -0.007(2) -0.003(2) 0.013(2)
C96B 0.031(3) 0.020(2) 0.034(3) -0.004(2) -0.002(2) 0.011(2)
Cl1 0.0242(6) 0.0225(6) 0.0316(6) -0.0054(5) 0.0042(5) 0.0033(5)
O11 0.145(5) 0.079(4) 0.048(3) 0.022(3) 0.003(3) 0.050(4)
O12 0.043(2) 0.029(2) 0.066(3) -0.0079(19) -0.001(2) 0.0146(17)
O13 0.063(3) 0.053(3) 0.077(3) -0.042(2) -0.019(2) 0.020(2)
O14 0.044(3) 0.083(4) 0.211(7) -0.072(4) 0.058(4) -0.025(3)
Cl2 0.0274(6) 0.0195(6) 0.0247(6) -0.0002(5) -0.0001(5) 0.0001(5)
O21 0.038(2) 0.043(2) 0.043(2) 0.0200(18) 0.0043(17) -0.0102(18)
O22 0.034(2) 0.0234(18) 0.050(2) 0.0146(17) 0.0046(17) 0.0021(15)
O23 0.053(3) 0.048(3) 0.049(2) -0.025(2) -0.018(2) 0.008(2)
O24 0.0262(19) 0.041(2) 0.0324(19) -0.0086(17) 0.0004(15) 0.0050(16)
Cl3 0.0346(6) 0.0161(5) 0.0234(6) 0.0022(5) 0.0085(5) 0.0040(5)
O31 0.106(4) 0.021(2) 0.041(2) -0.0059(18) 0.016(2) 0.013(2)
O32 0.0267(19) 0.046(2) 0.034(2) 0.0119(17) 0.0083(15) 0.0008(16)
O33 0.0320(19) 0.0315(19) 0.0306(19) 0.0014(15) 0.0134(15) -0.0058(15)
O34 0.042(2) 0.0291(19) 0.0302(19) 0.0108(16) -0.0023(16) 0.0025(16)
Cl4 0.0270(6) 0.0132(5) 0.0248(6) -0.0028(4) 0.0017(5) -0.0011(4)
O41 0.036(2) 0.0232(18) 0.038(2) 0.0025(16) 0.0113(16) -0.0037(15)
O42 0.057(3) 0.040(2) 0.038(2) 0.0055(18) -0.0184(19) 0.0050(19)
O43 0.052(2) 0.0237(19) 0.041(2) -0.0008(16) 0.0213(18) 0.0098(17)
O44 0.0267(19) 0.0214(18) 0.052(2) -0.0149(16) 0.0015(16) -0.0070(14)
Cl5 0.0248(6) 0.0196(5) 0.0229(6) -0.0016(4) 0.0037(5) 0.0008(4)
O51 0.031(2) 0.033(2) 0.044(2) 0.0125(17) 0.0054(16) 0.0110(16)
O52 0.048(2) 0.042(2) 0.046(2) 0.0188(19) 0.0107(19) 0.0048(19)
O53 0.045(2) 0.044(2) 0.051(2) -0.016(2) -0.0026(19) -0.0097(19)
O54 0.037(2) 0.057(3) 0.038(2) -0.0221(19) 0.0078(17) 0.0009(19)
Cl6 0.0197(5) 0.0133(5) 0.0246(6) -0.0019(4) 0.0016(4) -0.0019(4)
O61 0.0247(17) 0.0163(16) 0.0325(18) -0.0032(14) 0.0057(14) 0.0027(13)
O62 0.0290(18) 0.0231(17) 0.0271(18) 0.0058(14) -0.0007(14) -0.0043(14)
O63 0.0190(16) 0.0155(16) 0.0373(19) -0.0019(14) 0.0075(14) -0.0023(13)
O64 0.0266(18) 0.0189(17) 0.0296(18) -0.0061(14) -0.0041(14) -0.0036(14)
N11 0.046(4) 0.072(5) 0.141(7) -0.024(5) 0.011(4) 0.001(3)
C12 0.038(4) 0.069(5) 0.068(5) -0.015(4) 0.008(3) 0.007(4)
C13 0.040(4) 0.076(5) 0.057(4) -0.006(4) 0.008(3) 0.010(3)
N21 0.117(5) 0.049(4) 0.046(3) -0.017(3) -0.006(3) 0.034(4)
C22 0.056(4) 0.037(3) 0.027(3) -0.005(2) 0.001(3) 0.010(3)
C23 0.034(3) 0.028(3) 0.037(3) -0.001(2) -0.001(2) 0.007(2)
N31 0.040(3) 0.062(4) 0.048(3) -0.001(3) 0.012(2) -0.009(3)
C32 0.019(3) 0.042(3) 0.046(3) -0.009(3) 0.001(2) -0.004(2)
C33 0.025(3) 0.048(4) 0.061(4) 0.007(3) -0.005(3) 0.001(3)
N41 0.029(3) 0.044(3) 0.054(3) -0.003(3) 0.012(2) -0.007(2)
C42 0.022(3) 0.030(3) 0.046(3) 0.008(3) 0.015(2) 0.000(2)
C43 0.043(3) 0.044(3) 0.037(3) 0.000(3) 0.012(3) -0.003(3)
N51 0.032(3) 0.035(3) 0.061(3) -0.001(2) 0.004(2) 0.004(2)
C52 0.032(3) 0.025(3) 0.045(3) -0.001(2) -0.006(3) 0.000(2)
C53 0.071(4) 0.033(3) 0.040(3) 0.003(3) 0.018(3) -0.014(3)
N61 0.071(4) 0.053(4) 0.076(4) -0.009(3) -0.011(3) -0.013(3)
C62 0.040(4) 0.043(4) 0.062(4) 0.004(3) -0.003(3) -0.004(3)
C63 0.035(3) 0.040(3) 0.074(5) -0.010(3) 0.007(3) 0.006(3)

loop_
_atom_type_symbol
_atom_type_description
_atom_type_scat_dispersion_real
_atom_type_scat_dispersion_imag
_atom_type_scat_source
C C 0.0033 0.0016 'International Tables Vol C Tables 4.2.6.8 and 6.1.1.4'
H H 0.0000 0.0000 'International Tables Vol C Tables 4.2.6.8 and 6.1.1.4'
N N 0.0061 0.0033 'International Tables Vol C Tables 4.2.6.8 and 6.1.1.4'
O O 0.0106 0.0060 'International Tables Vol C Tables 4.2.6.8 and 6.1.1.4'
Cl Cl 0.1484 0.1585 'International Tables Vol C Tables 4.2.6.8 and 6.1.1.4'
Hg Hg -2.3894 9.2266 'International Tables Vol C Tables 4.2.6.8 and 6.1.1.4'

loop_
_geom_angle_atom_site_label_1
_geom_angle_atom_site_label_2
_geom_angle_atom_site_label_3
_geom_angle
_geom_angle_site_symmetry_1
_geom_angle_site_symmetry_3
_geom_angle_publ_flag
N11B Hg1 N11A 174.46(15) . . ?
N11B Hg1 N21A 110.19(13) . . ?
N11A Hg1 N21A 73.91(13) . . ?
N11B Hg1 N21B 73.34(13) . . ?
N11A Hg1 N21B 108.52(13) . . ?
N21A Hg1 N21B 116.35(12) . . ?
N51A Hg2 N51B 159.61(12) . . ?
N51A Hg2 N61B 124.77(12) . . ?
N51B Hg2 N61B 70.68(12) . . ?
N51A Hg2 N41A 71.23(12) . . ?
N51B Hg2 N41A 126.80(12) . . ?
N61B Hg2 N41A 85.45(12) . . ?
N51A Hg2 N41B 95.17(11) . . ?
N51B Hg2 N41B 69.52(12) . . ?
N61B Hg2 N41B 139.83(12) . . ?
N41A Hg2 N41B 114.62(11) . . ?
N51A Hg2 N61A 69.48(12) . . ?
N51B Hg2 N61A 93.89(11) . . ?
N61B Hg2 N61A 108.24(11) . . ?
N41A Hg2 N61A 139.18(11) . . ?
N41B Hg2 N61A 79.76(11) . . ?
N91A Hg3 N91B 157.94(13) . . ?
N91A Hg3 N81B 125.46(13) . . ?
N91B Hg3 N81B 73.66(13) . . ?
N91A Hg3 N81A 74.34(13) . . ?
N91B Hg3 N81A 105.15(13) . . ?
N81B Hg3 N81A 124.30(12) . . ?
C16A N11A C12A 119.5(4) . . ?
C16A N11A Hg1 122.0(3) . . ?
C12A N11A Hg1 118.4(3) . . ?
N11A C12A C13A 121.0(4) . . ?
N11A C12A C25A 117.5(4) . . ?
C13A C12A C25A 121.5(4) . . ?
C14A C13A C12A 118.8(5) . . ?
C15A C14A C13A 119.9(5) . . ?
C16A C15A C14A 119.1(5) . . ?
N11A C16A C15A 121.7(5) . . ?
C25A N21A N22A 105.8(3) . . ?
C25A N21A Hg1 110.8(3) . . ?
N22A N21A Hg1 143.1(3) . . ?
C23A N22A N21A 111.1(4) . . ?
C23A N22A C31A 130.5(4) . . ?
N21A N22A C31A 118.4(3) . . ?
N22A C23A C24A 107.8(4) . . ?
C23A C24A C25A 104.6(4) . . ?
N21A C25A C24A 110.7(4) . . ?
N21A C25A C12A 119.0(4) . . ?
C24A C25A C12A 130.2(4) . . ?
N22A C31A C32A 113.5(4) . . ?
C37A C32A C33A 118.8(4) . . ?
C37A C32A C31A 122.6(4) . . ?
C33A C32A C31A 118.6(4) . . ?
C34A C33A C32A 120.8(4) . . ?
C33A C34A C35A 120.5(4) . . ?
C36A C35A C34A 118.9(4) . . ?
C36A C35A C38A 122.7(4) . . ?
C34A C35A C38A 118.4(4) . . ?
C35A C36A C37A 120.6(4) . . ?
C32A C37A C36A 120.4(4) . . ?
N42A C38A C35A 113.7(3) . . ?
C45A N41A N42A 105.2(3) . . ?
C45A N41A Hg2 113.3(3) . . ?
N42A N41A Hg2 139.2(3) . . ?
N41A N42A C43A 111.1(4) . . ?
N41A N42A C38A 120.1(3) . . ?
C43A N42A C38A 128.8(4) . . ?
N42A C43A C44A 107.8(4) . . ?
C43A C44A C45A 104.8(4) . . ?
N41A C45A C44A 111.1(4) . . ?
N41A C45A C52A 118.6(4) . . ?
C44A C45A C52A 130.3(4) . . ?
C56A N51A C52A 119.8(4) . . ?
C56A N51A Hg2 121.6(3) . . ?
C52A N51A Hg2 118.6(3) . . ?
N51A C52A C53A 121.4(4) . . ?
N51A C52A C45A 117.0(4) . . ?
C53A C52A C45A 121.6(4) . . ?
C54A C53A C52A 118.6(4) . . ?
C53A C54A C55A 120.1(4) . . ?
C54A C55A C56A 119.2(4) . . ?
N51A C56A C55A 120.8(4) . . ?
N51A C56A C65A 117.7(4) . . ?
C55A C56A C65A 121.5(4) . . ?
C65A N61A N62A 104.8(3) . . ?
C65A N61A Hg2 108.0(3) . . ?
N62A N61A Hg2 143.6(3) . . ?
N61A N62A C63A 112.1(4) . . ?
N61A N62A C71A 120.5(4) . . ?
C63A N62A C71A 126.8(4) . . ?
N62A C63A C64A 107.5(4) . . ?
C63A C64A C65A 104.9(4) . . ?
N61A C65A C64A 110.8(4) . . ?
N61A C65A C56A 121.2(4) . . ?
C64A C65A C56A 128.0(4) . . ?
N62A C71A C72A 110.9(4) . . ?
C77A C72A C73A 118.5(4) . . ?
C77A C72A C71A 121.1(4) . . ?
C73A C72A C71A 120.4(4) . . ?
C74A C73A C72A 120.6(4) . . ?
C75A C74A C73A 120.7(4) . . ?
C74A C75A C76A 118.9(4) . . ?
C74A C75A C78A 120.1(4) . . ?
C76A C75A C78A 121.0(4) . . ?
C77A C76A C75A 120.5(4) . . ?
C76A C77A C72A 120.7(4) . . ?
N82A C78A C75A 110.4(4) . . ?
C85A N81A N82A 105.2(3) . . ?
C85A N81A Hg3 108.5(3) . . ?
N82A N81A Hg3 145.5(3) . . ?
N81A N82A C83A 111.6(4) . . ?
N81A N82A C78A 120.0(4) . . ?
C83A N82A C78A 127.9(4) . . ?
N82A C83A C84A 107.3(4) . . ?
C83A C84A C85A 104.9(4) . . ?
N81A C85A C84A 111.0(4) . . ?
N81A C85A C92A 120.0(4) . . ?
C84A C85A C92A 129.0(4) . . ?
C96A N91A C92A 119.9(4) . . ?
C96A N91A Hg3 122.0(3) . . ?
C92A N91A Hg3 118.2(3) . . ?
N91A C92A C93A 120.2(4) . . ?
N91A C92A C85A 118.6(4) . . ?
C93A C92A C85A 121.1(4) . . ?
C94A C93A C92A 120.2(4) . . ?
C93A C94A C95A 118.5(4) . . ?
C96A C95A C94A 119.8(4) . . ?
N91A C96A C95A 121.4(4) . . ?
C16B N11B C12B 119.3(4) . . ?
C16B N11B Hg1 120.8(3) . . ?
C12B N11B Hg1 119.8(3) . . ?
N11B C12B C13B 120.2(4) . . ?
N11B C12B C25B 118.0(4) . . ?
C13B C12B C25B 121.8(4) . . ?
C14B C13B C12B 120.0(4) . . ?
C13B C14B C15B 119.4(4) . . ?
C16B C15B C14B 118.2(5) . . ?
N11B C16B C15B 122.8(5) . . ?
C25B N21B N22B 105.6(3) . . ?
C25B N21B Hg1 107.5(3) . . ?
N22B N21B Hg1 146.6(3) . . ?
N21B N22B C23B 111.3(4) . . ?
N21B N22B C31B 121.0(4) . . ?
C23B N22B C31B 127.3(4) . . ?
N22B C23B C24B 107.2(4) . . ?
C23B C24B C25B 105.5(4) . . ?
N21B C25B C24B 110.3(4) . . ?
N21B C25B C12B 121.0(4) . . ?
C24B C25B C12B 128.7(4) . . ?
N22B C31B C32B 110.7(4) . . ?
C37B C32B C33B 119.2(4) . . ?
C37B C32B C31B 119.4(4) . . ?
C33B C32B C31B 121.4(4) . . ?
C34B C33B C32B 119.8(4) . . ?
C35B C34B C33B 120.9(4) . . ?
C36B C35B C34B 119.1(4) . . ?
C36B C35B C38B 120.4(4) . . ?
C34B C35B C38B 120.5(4) . . ?
C35B C36B C37B 120.5(4) . . ?
C36B C37B C32B 120.5(4) . . ?
N42B C38B C35B 111.2(4) . . ?
C45B N41B N42B 105.2(3) . . ?
C45B N41B Hg2 110.1(3) . . ?
N42B N41B Hg2 140.6(3) . . ?
C43B N42B N41B 111.4(4) . . ?
C43B N42B C38B 127.0(4) . . ?
N41B N42B C38B 120.6(3) . . ?
N42B C43B C44B 107.6(4) . . ?
C43B C44B C45B 105.1(4) . . ?
N41B C45B C44B 110.7(4) . . ?
N41B C45B C52B 120.0(4) . . ?
C44B C45B C52B 129.3(4) . . ?
C56B N51B C52B 120.3(4) . . ?
C56B N51B Hg2 119.2(3) . . ?
C52B N51B Hg2 120.2(3) . . ?
N51B C52B C53B 120.8(4) . . ?
N51B C52B C45B 117.0(4) . . ?
C53B C52B C45B 122.2(4) . . ?
C54B C53B C52B 119.0(4) . . ?
C55B C54B C53B 119.9(4) . . ?
C54B C55B C56B 118.6(4) . . ?
N51B C56B C55B 121.4(4) . . ?
N51B C56B C65B 115.8(4) . . ?
C55B C56B C65B 122.7(4) . . ?
C65B N61B N62B 106.2(3) . . ?
C65B N61B Hg2 115.0(3) . . ?
N62B N61B Hg2 137.5(3) . . ?
N61B N62B C63B 110.8(4) . . ?
N61B N62B C71B 121.1(3) . . ?
C63B N62B C71B 127.9(4) . . ?
N62B C63B C64B 107.9(4) . . ?
C63B C64B C65B 104.5(4) . . ?
N61B C65B C64B 110.5(4) . . ?
N61B C65B C56B 118.0(4) . . ?
C64B C65B C56B 131.4(4) . . ?
N62B C71B C72B 114.2(4) . . ?
C77B C72B C73B 118.8(4) . . ?
C77B C72B C71B 123.1(4) . . ?
C73B C72B C71B 118.1(4) . . ?
C74B C73B C72B 120.3(4) . . ?
C73B C74B C75B 121.1(4) . . ?
C74B C75B C76B 118.4(4) . . ?
C74B C75B C78B 119.2(4) . . ?
C76B C75B C78B 122.3(4) . . ?
C77B C76B C75B 121.2(4) . . ?
C76B C77B C72B 120.2(4) . . ?
N82B C78B C75B 113.8(4) . . ?
C85B N81B N82B 106.5(4) . . ?
C85B N81B Hg3 113.8(3) . . ?
N82B N81B Hg3 139.0(3) . . ?
C83B N82B N81B 110.3(4) . . ?
C83B N82B C78B 126.9(4) . . ?
N81B N82B C78B 122.5(4) . . ?
N82B C83B C84B 108.1(5) . . ?
C83B C84B C85B 104.9(5) . . ?
N81B C85B C84B 110.1(5) . . ?
N81B C85B C92B 119.0(4) . . ?
C84B C85B C92B 130.9(5) . . ?
C96B N91B C92B 119.2(4) . . ?
C96B N91B Hg3 124.0(3) . . ?
C92B N91B Hg3 116.2(3) . . ?
N91B C92B C93B 121.3(5) . . ?
N91B C92B C85B 116.5(4) . . ?
C93B C92B C85B 122.2(4) . . ?
C94B C93B C92B 118.3(5) . . ?
C95B C94B C93B 120.2(5) . . ?
C94B C95B C96B 119.0(5) . . ?
N91B C96B C95B 122.0(5) . . ?
O14 Cl1 O11 108.1(4) . . ?
O14 Cl1 O13 110.6(3) . . ?
O11 Cl1 O13 108.4(3) . . ?
O14 Cl1 O12 111.0(3) . . ?
O11 Cl1 O12 107.7(3) . . ?
O13 Cl1 O12 110.9(2) . . ?
O23 Cl2 O22 109.3(2) . . ?
O23 Cl2 O24 109.7(2) . . ?
O22 Cl2 O24 110.4(2) . . ?
O23 Cl2 O21 110.4(3) . . ?
O22 Cl2 O21 108.6(2) . . ?
O24 Cl2 O21 108.5(2) . . ?
O31 Cl3 O33 110.0(2) . . ?
O31 Cl3 O34 110.7(2) . . ?
O33 Cl3 O34 109.5(2) . . ?
O31 Cl3 O32 110.0(3) . . ?
O33 Cl3 O32 108.4(2) . . ?
O34 Cl3 O32 108.2(2) . . ?
O42 Cl4 O44 109.0(2) . . ?
O42 Cl4 O43 110.3(2) . . ?
O44 Cl4 O43 110.0(2) . . ?
O42 Cl4 O41 109.1(2) . . ?
O44 Cl4 O41 109.0(2) . . ?
O43 Cl4 O41 109.4(2) . . ?
O53 Cl5 O54 109.4(2) . . ?
O53 Cl5 O51 110.3(2) . . ?
O54 Cl5 O51 109.3(2) . . ?
O53 Cl5 O52 109.0(2) . . ?
O54 Cl5 O52 109.6(2) . . ?
O51 Cl5 O52 109.3(2) . . ?
O64 Cl6 O62 109.77(19) . . ?
O64 Cl6 O61 110.06(19) . . ?
O62 Cl6 O61 109.79(19) . . ?
O64 Cl6 O63 109.46(19) . . ?
O62 Cl6 O63 108.52(19) . . ?
O61 Cl6 O63 109.22(18) . . ?
N11 C12 C13 178.8(8) . . ?
N21 C22 C23 178.0(7) . . ?
N31 C32 C33 179.2(7) . . ?
N41 C42 C43 178.9(6) . . ?
N51 C52 C53 179.3(6) . . ?
N61 C62 C63 179.6(8) . . ?

loop_
_geom_bond_atom_site_label_1
_geom_bond_atom_site_label_2
_geom_bond_distance
_geom_bond_site_symmetry_2
_geom_bond_publ_flag
Hg1 N11B 2.151(4) . ?
Hg1 N11A 2.162(4) . ?
Hg1 N21A 2.404(4) . ?
Hg1 N21B 2.488(4) . ?
Hg2 N51A 2.277(3) . ?
Hg2 N51B 2.286(3) . ?
Hg2 N61B 2.373(3) . ?
Hg2 N41A 2.412(3) . ?
Hg2 N41B 2.531(3) . ?
Hg2 N61A 2.614(3) . ?
Hg3 N91A 2.155(3) . ?
Hg3 N91B 2.238(4) . ?
Hg3 N81B 2.307(4) . ?
Hg3 N81A 2.442(4) . ?
N11A C16A 1.346(6) . ?
N11A C12A 1.364(6) . ?
C12A C13A 1.386(6) . ?
C12A C25A 1.475(6) . ?
C13A C14A 1.386(7) . ?
C14A C15A 1.384(8) . ?
C15A C16A 1.376(7) . ?
N21A C25A 1.327(6) . ?
N21A N22A 1.347(5) . ?
N22A C23A 1.345(6) . ?
N22A C31A 1.447(5) . ?
C23A C24A 1.367(7) . ?
C24A C25A 1.405(6) . ?
C31A C32A 1.516(6) . ?
C32A C37A 1.384(6) . ?
C32A C33A 1.392(6) . ?
C33A C34A 1.382(6) . ?
C34A C35A 1.391(6) . ?
C35A C36A 1.386(6) . ?
C35A C38A 1.506(6) . ?
C36A C37A 1.394(6) . ?
C38A N42A 1.453(5) . ?
N41A C45A 1.338(5) . ?
N41A N42A 1.353(5) . ?
N42A C43A 1.356(6) . ?
C43A C44A 1.365(7) . ?
C44A C45A 1.403(6) . ?
C45A C52A 1.467(6) . ?
N51A C56A 1.345(5) . ?
N51A C52A 1.356(5) . ?
C52A C53A 1.392(6) . ?
C53A C54A 1.377(6) . ?
C54A C55A 1.377(6) . ?
C55A C56A 1.396(6) . ?
C56A C65A 1.469(6) . ?
N61A C65A 1.338(5) . ?
N61A N62A 1.345(5) . ?
N62A C63A 1.351(6) . ?
N62A C71A 1.470(6) . ?
C63A C64A 1.357(7) . ?
C64A C65A 1.412(6) . ?
C71A C72A 1.509(6) . ?
C72A C77A 1.393(6) . ?
C72A C73A 1.395(6) . ?
C73A C74A 1.388(6) . ?
C74A C75A 1.386(6) . ?
C75A C76A 1.392(6) . ?
C75A C78A 1.514(6) . ?
C76A C77A 1.387(6) . ?
C78A N82A 1.466(5) . ?
N81A C85A 1.338(5) . ?
N81A N82A 1.345(5) . ?
N82A C83A 1.354(6) . ?
C83A C84A 1.369(6) . ?
C84A C85A 1.400(6) . ?
C85A C92A 1.467(6) . ?
N91A C96A 1.344(6) . ?
N91A C92A 1.353(5) . ?
C92A C93A 1.391(6) . ?
C93A C94A 1.378(6) . ?
C94A C95A 1.380(6) . ?
C95A C96A 1.378(6) . ?
N11B C16B 1.343(6) . ?
N11B C12B 1.351(6) . ?
C12B C13B 1.383(6) . ?
C12B C25B 1.459(6) . ?
C13B C14B 1.377(7) . ?
C14B C15B 1.382(7) . ?
C15B C16B 1.371(7) . ?
N21B C25B 1.339(5) . ?
N21B N22B 1.352(5) . ?
N22B C23B 1.353(6) . ?
N22B C31B 1.464(6) . ?
C23B C24B 1.368(7) . ?
C24B C25B 1.402(6) . ?
C31B C32B 1.510(6) . ?
C32B C37B 1.391(6) . ?
C32B C33B 1.394(6) . ?
C33B C34B 1.390(7) . ?
C34B C35B 1.388(6) . ?
C35B C36B 1.386(6) . ?
C35B C38B 1.512(6) . ?
C36B C37B 1.387(6) . ?
C38B N42B 1.460(6) . ?
N41B C45B 1.336(5) . ?
N41B N42B 1.351(5) . ?
N42B C43B 1.347(6) . ?
C43B C44B 1.362(7) . ?
C44B C45B 1.401(6) . ?
C45B C52B 1.469(6) . ?
N51B C56B 1.347(5) . ?
N51B C52B 1.347(5) . ?
C52B C53B 1.393(6) . ?
C53B C54B 1.390(7) . ?
C54B C55B 1.380(7) . ?
C55B C56B 1.394(6) . ?
C56B C65B 1.467(6) . ?
N61B C65B 1.339(6) . ?
N61B N62B 1.346(5) . ?
N62B C63B 1.351(6) . ?
N62B C71B 1.459(6) . ?
C63B C64B 1.380(7) . ?
C64B C65B 1.405(6) . ?
C71B C72B 1.515(6) . ?
C72B C77B 1.386(6) . ?
C72B C73B 1.401(6) . ?
C73B C74B 1.379(7) . ?
C74B C75B 1.386(6) . ?
C75B C76B 1.387(6) . ?
C75B C78B 1.520(6) . ?
C76B C77B 1.384(6) . ?
C78B N82B 1.460(6) . ?
N81B C85B 1.331(6) . ?
N81B N82B 1.348(5) . ?
N82B C83B 1.344(7) . ?
C83B C84B 1.368(9) . ?
C84B C85B 1.396(7) . ?
C85B C92B 1.462(7) . ?
N91B C96B 1.334(6) . ?
N91B C92B 1.362(6) . ?
C92B C93B 1.387(7) . ?
C93B C94B 1.386(7) . ?
C94B C95B 1.365(7) . ?
C95B C96B 1.385(7) . ?
Cl1 O14 1.409(5) . ?
Cl1 O11 1.411(5) . ?
Cl1 O13 1.415(4) . ?
Cl1 O12 1.430(4) . ?
Cl2 O23 1.434(4) . ?
Cl2 O22 1.435(3) . ?
Cl2 O24 1.435(3) . ?
Cl2 O21 1.441(4) . ?
Cl3 O31 1.430(4) . ?
Cl3 O33 1.435(3) . ?
Cl3 O34 1.437(3) . ?
Cl3 O32 1.451(4) . ?
Cl4 O42 1.429(4) . ?
Cl4 O44 1.432(3) . ?
Cl4 O43 1.438(3) . ?
Cl4 O41 1.446(3) . ?
Cl5 O53 1.428(4) . ?
Cl5 O54 1.429(4) . ?
Cl5 O51 1.440(3) . ?
Cl5 O52 1.443(4) . ?
Cl6 O64 1.433(3) . ?
Cl6 O62 1.443(3) . ?
Cl6 O61 1.446(3) . ?
Cl6 O63 1.449(3) . ?
N11 C12 1.150(9) . ?
C12 C13 1.483(10) . ?
N21 C22 1.128(7) . ?
C22 C23 1.451(7) . ?
N31 C32 1.133(7) . ?
C32 C33 1.466(8) . ?
N41 C42 1.137(7) . ?
C42 C43 1.455(8) . ?
N51 C52 1.166(7) . ?
C52 C53 1.446(8) . ?
N61 C62 1.153(8) . ?
C62 C63 1.433(9) . ?

loop_
_geom_torsion_atom_site_label_1
_geom_torsion_atom_site_label_2
_geom_torsion_atom_site_label_3
_geom_torsion_atom_site_label_4
_geom_torsion
_geom_torsion_site_symmetry_1
_geom_torsion_site_symmetry_2
_geom_torsion_site_symmetry_3
_geom_torsion_site_symmetry_4
_geom_torsion_publ_flag
N11B Hg1 N11A C16A 39.4(17) . . . . ?
N21A Hg1 N11A C16A 177.7(4) . . . . ?
N21B Hg1 N11A C16A -69.3(4) . . . . ?
N11B Hg1 N11A C12A -140.6(14) . . . . ?
N21A Hg1 N11A C12A -2.3(3) . . . . ?
N21B Hg1 N11A C12A 110.7(3) . . . . ?
C16A N11A C12A C13A -0.6(7) . . . . ?
Hg1 N11A C12A C13A 179.4(4) . . . . ?
C16A N11A C12A C25A -179.9(4) . . . . ?
Hg1 N11A C12A C25A 0.1(5) . . . . ?
N11A C12A C13A C14A 0.2(7) . . . . ?
C25A C12A C13A C14A 179.6(5) . . . . ?
C12A C13A C14A C15A 0.0(8) . . . . ?
C13A C14A C15A C16A 0.1(9) . . . . ?
C12A N11A C16A C15A 0.7(8) . . . . ?
Hg1 N11A C16A C15A -179.3(4) . . . . ?
C14A C15A C16A N11A -0.5(9) . . . . ?
N11B Hg1 N21A C25A -179.5(3) . . . . ?
N11A Hg1 N21A C25A 4.4(3) . . . . ?
N21B Hg1 N21A C25A -98.6(3) . . . . ?
N11B Hg1 N21A N22A -7.9(5) . . . . ?
N11A Hg1 N21A N22A 176.1(5) . . . . ?
N21B Hg1 N21A N22A 73.0(5) . . . . ?
C25A N21A N22A C23A -0.3(5) . . . . ?
Hg1 N21A N22A C23A -172.2(4) . . . . ?
C25A N21A N22A C31A -179.1(4) . . . . ?
Hg1 N21A N22A C31A 9.0(7) . . . . ?
N21A N22A C23A C24A 0.5(5) . . . . ?
C31A N22A C23A C24A 179.1(4) . . . . ?
N22A C23A C24A C25A -0.5(5) . . . . ?
N22A N21A C25A C24A 0.0(5) . . . . ?
Hg1 N21A C25A C24A 174.8(3) . . . . ?
N22A N21A C25A C12A 179.2(4) . . . . ?
Hg1 N21A C25A C12A -6.0(5) . . . . ?
C23A C24A C25A N21A 0.3(5) . . . . ?
C23A C24A C25A C12A -178.8(5) . . . . ?
N11A C12A C25A N21A 4.4(6) . . . . ?
C13A C12A C25A N21A -174.9(4) . . . . ?
N11A C12A C25A C24A -176.5(5) . . . . ?
C13A C12A C25A C24A 4.1(8) . . . . ?
C23A N22A C31A C32A 117.1(5) . . . . ?
N21A N22A C31A C32A -64.4(5) . . . . ?
N22A C31A C32A C37A -14.0(6) . . . . ?
N22A C31A C32A C33A 165.8(4) . . . . ?
C37A C32A C33A C34A -1.9(6) . . . . ?
C31A C32A C33A C34A 178.2(4) . . . . ?
C32A C33A C34A C35A 2.2(6) . . . . ?
C33A C34A C35A C36A -1.0(6) . . . . ?
C33A C34A C35A C38A 177.5(4) . . . . ?
C34A C35A C36A C37A -0.6(6) . . . . ?
C38A C35A C36A C37A -179.0(4) . . . . ?
C33A C32A C37A C36A 0.4(6) . . . . ?
C31A C32A C37A C36A -179.8(4) . . . . ?
C35A C36A C37A C32A 0.9(6) . . . . ?
C36A C35A C38A N42A -18.5(6) . . . . ?
C34A C35A C38A N42A 163.0(4) . . . . ?
N51A Hg2 N41A C45A 8.7(3) . . . . ?
N51B Hg2 N41A C45A -160.5(3) . . . . ?
N61B Hg2 N41A C45A 137.8(3) . . . . ?
N41B Hg2 N41A C45A -78.4(3) . . . . ?
N61A Hg2 N41A C45A 25.0(4) . . . . ?
N51A Hg2 N41A N42A 167.7(4) . . . . ?
N51B Hg2 N41A N42A -1.4(5) . . . . ?
N61B Hg2 N41A N42A -63.1(4) . . . . ?
N41B Hg2 N41A N42A 80.7(4) . . . . ?
N61A Hg2 N41A N42A -175.9(3) . . . . ?
C45A N41A N42A C43A 0.7(5) . . . . ?
Hg2 N41A N42A C43A -159.4(3) . . . . ?
C45A N41A N42A C38A -177.9(4) . . . . ?
Hg2 N41A N42A C38A 21.9(6) . . . . ?
C35A C38A N42A N41A -60.2(5) . . . . ?
C35A C38A N42A C43A 121.4(5) . . . . ?
N41A N42A C43A C44A -0.3(5) . . . . ?
C38A N42A C43A C44A 178.1(4) . . . . ?
N42A C43A C44A C45A -0.2(5) . . . . ?
N42A N41A C45A C44A -0.8(5) . . . . ?
Hg2 N41A C45A C44A 165.2(3) . . . . ?
N42A N41A C45A C52A -179.5(3) . . . . ?
Hg2 N41A C45A C52A -13.6(5) . . . . ?
C43A C44A C45A N41A 0.6(5) . . . . ?
C43A C44A C45A C52A 179.2(4) . . . . ?
N51B Hg2 N51A C56A -31.4(5) . . . . ?
N61B Hg2 N51A C56A 104.0(3) . . . . ?
N41A Hg2 N51A C56A 174.2(3) . . . . ?
N41B Hg2 N51A C56A -71.5(3) . . . . ?
N61A Hg2 N51A C56A 5.5(3) . . . . ?
N51B Hg2 N51A C52A 151.5(3) . . . . ?
N61B Hg2 N51A C52A -73.1(3) . . . . ?
N41A Hg2 N51A C52A -2.8(3) . . . . ?
N41B Hg2 N51A C52A 111.4(3) . . . . ?
N61A Hg2 N51A C52A -171.5(3) . . . . ?
C56A N51A C52A C53A 0.3(6) . . . . ?
Hg2 N51A C52A C53A 177.4(3) . . . . ?
C56A N51A C52A C45A 179.9(4) . . . . ?
Hg2 N51A C52A C45A -2.9(5) . . . . ?
N41A C45A C52A N51A 11.6(6) . . . . ?
C44A C45A C52A N51A -166.9(4) . . . . ?
N41A C45A C52A C53A -168.7(4) . . . . ?
C44A C45A C52A C53A 12.8(7) . . . . ?
N51A C52A C53A C54A 0.5(6) . . . . ?
C45A C52A C53A C54A -179.2(4) . . . . ?
C52A C53A C54A C55A 0.4(6) . . . . ?
C53A C54A C55A C56A -1.9(6) . . . . ?
C52A N51A C56A C55A -1.9(6) . . . . ?
Hg2 N51A C56A C55A -178.9(3) . . . . ?
C52A N51A C56A C65A 177.7(4) . . . . ?
Hg2 N51A C56A C65A 0.7(5) . . . . ?
C54A C55A C56A N51A 2.7(6) . . . . ?
C54A C55A C56A C65A -176.9(4) . . . . ?
N51A Hg2 N61A C65A -11.2(3) . . . . ?
N51B Hg2 N61A C65A 156.7(3) . . . . ?
N61B Hg2 N61A C65A -132.4(3) . . . . ?
N41A Hg2 N61A C65A -27.7(3) . . . . ?
N41B Hg2 N61A C65A 88.3(3) . . . . ?
N51A Hg2 N61A N62A -164.3(5) . . . . ?
N51B Hg2 N61A N62A 3.6(5) . . . . ?
N61B Hg2 N61A N62A 74.5(5) . . . . ?
N41A Hg2 N61A N62A 179.2(4) . . . . ?
N41B Hg2 N61A N62A -64.8(4) . . . . ?
C65A N61A N62A C63A 0.0(5) . . . . ?
Hg2 N61A N62A C63A 153.5(4) . . . . ?
C65A N61A N62A C71A 171.7(4) . . . . ?
Hg2 N61A N62A C71A -34.7(6) . . . . ?
N61A N62A C63A C64A 0.2(5) . . . . ?
C71A N62A C63A C64A -170.9(4) . . . . ?
N62A C63A C64A C65A -0.2(5) . . . . ?
N62A N61A C65A C64A -0.2(5) . . . . ?
Hg2 N61A C65A C64A -164.0(3) . . . . ?
N62A N61A C65A C56A -179.6(4) . . . . ?
Hg2 N61A C65A C56A 16.5(5) . . . . ?
C63A C64A C65A N61A 0.3(5) . . . . ?
C63A C64A C65A C56A 179.7(4) . . . . ?
N51A C56A C65A N61A -13.4(6) . . . . ?
C55A C56A C65A N61A 166.2(4) . . . . ?
N51A C56A C65A C64A 167.2(4) . . . . ?
C55A C56A C65A C64A -13.2(7) . . . . ?
N61A N62A C71A C72A -68.6(5) . . . . ?
C63A N62A C71A C72A 101.8(5) . . . . ?
N62A C71A C72A C77A -58.3(5) . . . . ?
N62A C71A C72A C73A 120.9(4) . . . . ?
C77A C72A C73A C74A 2.4(6) . . . . ?
C71A C72A C73A C74A -176.8(4) . . . . ?
C72A C73A C74A C75A 0.2(6) . . . . ?
C73A C74A C75A C76A -2.4(6) . . . . ?
C73A C74A C75A C78A 176.3(4) . . . . ?
C74A C75A C76A C77A 1.9(6) . . . . ?
C78A C75A C76A C77A -176.7(4) . . . . ?
C75A C76A C77A C72A 0.7(7) . . . . ?
C73A C72A C77A C76A -2.9(6) . . . . ?
C71A C72A C77A C76A 176.3(4) . . . . ?
C74A C75A C78A N82A -66.7(5) . . . . ?
C76A C75A C78A N82A 112.0(5) . . . . ?
N91A Hg3 N81A C85A -4.1(3) . . . . ?
N91B Hg3 N81A C85A 153.0(3) . . . . ?
N81B Hg3 N81A C85A -126.6(3) . . . . ?
N91A Hg3 N81A N82A -171.1(5) . . . . ?
N91B Hg3 N81A N82A -14.0(5) . . . . ?
N81B Hg3 N81A N82A 66.3(5) . . . . ?
C85A N81A N82A C83A 0.6(5) . . . . ?
Hg3 N81A N82A C83A 167.9(4) . . . . ?
C85A N81A N82A C78A 173.2(4) . . . . ?
Hg3 N81A N82A C78A -19.6(7) . . . . ?
C75A C78A N82A N81A -76.8(5) . . . . ?
C75A C78A N82A C83A 94.4(5) . . . . ?
N81A N82A C83A C84A -0.6(5) . . . . ?
C78A N82A C83A C84A -172.4(4) . . . . ?
N82A C83A C84A C85A 0.3(5) . . . . ?
N82A N81A C85A C84A -0.4(5) . . . . ?
Hg3 N81A C85A C84A -172.8(3) . . . . ?
N82A N81A C85A C92A 179.1(4) . . . . ?
Hg3 N81A C85A C92A 6.6(4) . . . . ?
C83A C84A C85A N81A 0.1(5) . . . . ?
C83A C84A C85A C92A -179.4(4) . . . . ?
N91B Hg3 N91A C96A 90.4(5) . . . . ?
N81B Hg3 N91A C96A -56.5(4) . . . . ?
N81A Hg3 N91A C96A -177.8(3) . . . . ?
N91B Hg3 N91A C92A -90.7(5) . . . . ?
N81B Hg3 N91A C92A 122.3(3) . . . . ?
N81A Hg3 N91A C92A 1.0(3) . . . . ?
C96A N91A C92A C93A 0.6(6) . . . . ?
Hg3 N91A C92A C93A -178.2(3) . . . . ?
C96A N91A C92A C85A -179.1(4) . . . . ?
Hg3 N91A C92A C85A 2.1(5) . . . . ?
N81A C85A C92A N91A -6.5(6) . . . . ?
C84A C85A C92A N91A 172.9(4) . . . . ?
N81A C85A C92A C93A 173.9(4) . . . . ?
C84A C85A C92A C93A -6.8(7) . . . . ?
N91A C92A C93A C94A -0.6(6) . . . . ?
C85A C92A C93A C94A 179.1(4) . . . . ?
C92A C93A C94A C95A -0.3(7) . . . . ?
C93A C94A C95A C96A 1.2(7) . . . . ?
C92A N91A C96A C95A 0.3(6) . . . . ?
Hg3 N91A C96A C95A 179.1(3) . . . . ?
C94A C95A C96A N91A -1.2(7) . . . . ?
N11A Hg1 N11B C16B 72.1(16) . . . . ?
N21A Hg1 N11B C16B -65.0(4) . . . . ?
N21B Hg1 N11B C16B -177.5(4) . . . . ?
N11A Hg1 N11B C12B -105.0(15) . . . . ?
N21A Hg1 N11B C12B 118.0(3) . . . . ?
N21B Hg1 N11B C12B 5.4(3) . . . . ?
C16B N11B C12B C13B -2.3(6) . . . . ?
Hg1 N11B C12B C13B 174.8(3) . . . . ?
C16B N11B C12B C25B 177.3(4) . . . . ?
Hg1 N11B C12B C25B -5.6(5) . . . . ?
N11B C12B C13B C14B 0.8(7) . . . . ?
C25B C12B C13B C14B -178.7(4) . . . . ?
C12B C13B C14B C15B 1.2(7) . . . . ?
C13B C14B C15B C16B -1.7(7) . . . . ?
C12B N11B C16B C15B 1.8(7) . . . . ?
Hg1 N11B C16B C15B -175.3(4) . . . . ?
C14B C15B C16B N11B 0.2(7) . . . . ?
N11B Hg1 N21B C25B -4.6(3) . . . . ?
N11A Hg1 N21B C25B 170.0(3) . . . . ?
N21A Hg1 N21B C25B -109.3(3) . . . . ?
N11B Hg1 N21B N22B -177.9(5) . . . . ?
N11A Hg1 N21B N22B -3.4(5) . . . . ?
N21A Hg1 N21B N22B 77.4(5) . . . . ?
C25B N21B N22B C23B 0.8(5) . . . . ?
Hg1 N21B N22B C23B 174.3(4) . . . . ?
C25B N21B N22B C31B 174.5(4) . . . . ?
Hg1 N21B N22B C31B -12.1(7) . . . . ?
N21B N22B C23B C24B -0.8(5) . . . . ?
C31B N22B C23B C24B -173.9(4) . . . . ?
N22B C23B C24B C25B 0.4(5) . . . . ?
N22B N21B C25B C24B -0.6(5) . . . . ?
Hg1 N21B C25B C24B -176.8(3) . . . . ?
N22B N21B C25B C12B 179.8(4) . . . . ?
Hg1 N21B C25B C12B 3.6(5) . . . . ?
C23B C24B C25B N21B 0.1(5) . . . . ?
C23B C24B C25B C12B 179.7(4) . . . . ?
N11B C12B C25B N21B 0.6(6) . . . . ?
C13B C12B C25B N21B -179.8(4) . . . . ?
N11B C12B C25B C24B -178.9(4) . . . . ?
C13B C12B C25B C24B 0.7(7) . . . . ?
N21B N22B C31B C32B -83.0(5) . . . . ?
C23B N22B C31B C32B 89.5(5) . . . . ?
N22B C31B C32B C37B -65.4(6) . . . . ?
N22B C31B C32B C33B 113.0(5) . . . . ?
C37B C32B C33B C34B 2.6(7) . . . . ?
C31B C32B C33B C34B -175.9(4) . . . . ?
C32B C33B C34B C35B 0.0(7) . . . . ?
C33B C34B C35B C36B -2.3(7) . . . . ?
C33B C34B C35B C38B 176.0(4) . . . . ?
C34B C35B C36B C37B 2.0(6) . . . . ?
C38B C35B C36B C37B -176.3(4) . . . . ?
C35B C36B C37B C32B 0.6(7) . . . . ?
C33B C32B C37B C36B -2.9(7) . . . . ?
C31B C32B C37B C36B 175.6(4) . . . . ?
C36B C35B C38B N42B 120.1(4) . . . . ?
C34B C35B C38B N42B -58.2(5) . . . . ?
N51A Hg2 N41B C45B 151.1(3) . . . . ?
N51B Hg2 N41B C45B -15.1(3) . . . . ?
N61B Hg2 N41B C45B -23.2(4) . . . . ?
N41A Hg2 N41B C45B -137.2(3) . . . . ?
N61A Hg2 N41B C45B 83.0(3) . . . . ?
N51A Hg2 N41B N42B -1.5(4) . . . . ?
N51B Hg2 N41B N42B -167.6(4) . . . . ?
N61B Hg2 N41B N42B -175.7(4) . . . . ?
N41A Hg2 N41B N42B 70.2(4) . . . . ?
N61A Hg2 N41B N42B -69.5(4) . . . . ?
C45B N41B N42B C43B 2.1(5) . . . . ?
Hg2 N41B N42B C43B 155.4(3) . . . . ?
C45B N41B N42B C38B 171.2(4) . . . . ?
Hg2 N41B N42B C38B -35.5(6) . . . . ?
C35B C38B N42B C43B 97.5(5) . . . . ?
C35B C38B N42B N41B -69.8(5) . . . . ?
N41B N42B C43B C44B -1.9(5) . . . . ?
C38B N42B C43B C44B -170.2(4) . . . . ?
N42B C43B C44B C45B 0.9(5) . . . . ?
N42B N41B C45B C44B -1.4(5) . . . . ?
Hg2 N41B C45B C44B -163.8(3) . . . . ?
N42B N41B C45B C52B 179.4(4) . . . . ?
Hg2 N41B C45B C52B 17.0(5) . . . . ?
C43B C44B C45B N41B 0.3(5) . . . . ?
C43B C44B C45B C52B 179.5(4) . . . . ?
N51A Hg2 N51B C56B 142.7(3) . . . . ?
N61B Hg2 N51B C56B 0.4(3) . . . . ?
N41A Hg2 N51B C56B -68.1(3) . . . . ?
N41B Hg2 N51B C56B -174.1(3) . . . . ?
N61A Hg2 N51B C56B 108.3(3) . . . . ?
N51A Hg2 N51B C52B -30.5(5) . . . . ?
N61B Hg2 N51B C52B -172.8(3) . . . . ?
N41A Hg2 N51B C52B 118.7(3) . . . . ?
N41B Hg2 N51B C52B 12.7(3) . . . . ?
N61A Hg2 N51B C52B -64.9(3) . . . . ?
C56B N51B C52B C53B -2.0(6) . . . . ?
Hg2 N51B C52B C53B 171.1(3) . . . . ?
C56B N51B C52B C45B 177.9(4) . . . . ?
Hg2 N51B C52B C45B -9.0(5) . . . . ?
N41B C45B C52B N51B -7.2(6) . . . . ?
C44B C45B C52B N51B 173.8(4) . . . . ?
N41B C45B C52B C53B 172.7(4) . . . . ?
C44B C45B C52B C53B -6.3(7) . . . . ?
N51B C52B C53B C54B 0.5(6) . . . . ?
C45B C52B C53B C54B -179.4(4) . . . . ?
C52B C53B C54B C55B 1.1(7) . . . . ?
C53B C54B C55B C56B -1.2(7) . . . . ?
C52B N51B C56B C55B 1.9(6) . . . . ?
Hg2 N51B C56B C55B -171.3(3) . . . . ?
C52B N51B C56B C65B 179.0(4) . . . . ?
Hg2 N51B C56B C65B 5.8(5) . . . . ?
C54B C55B C56B N51B -0.3(6) . . . . ?
C54B C55B C56B C65B -177.1(4) . . . . ?
N51A Hg2 N61B C65B -172.0(3) . . . . ?
N51B Hg2 N61B C65B -7.0(3) . . . . ?
N41A Hg2 N61B C65B 124.6(3) . . . . ?
N41B Hg2 N61B C65B 1.0(4) . . . . ?
N61A Hg2 N61B C65B -94.7(3) . . . . ?
N51A Hg2 N61B N62B 23.3(4) . . . . ?
N51B Hg2 N61B N62B -171.7(4) . . . . ?
N41A Hg2 N61B N62B -40.1(4) . . . . ?
N41B Hg2 N61B N62B -163.7(3) . . . . ?
N61A Hg2 N61B N62B 100.6(4) . . . . ?
C65B N61B N62B C63B -0.6(5) . . . . ?
Hg2 N61B N62B C63B 165.0(3) . . . . ?
C65B N61B N62B C71B -176.6(4) . . . . ?
Hg2 N61B N62B C71B -11.0(6) . . . . ?
N61B N62B C63B C64B 0.7(5) . . . . ?
C71B N62B C63B C64B 176.4(4) . . . . ?
N62B C63B C64B C65B -0.5(5) . . . . ?
N62B N61B C65B C64B 0.2(5) . . . . ?
Hg2 N61B C65B C64B -169.1(3) . . . . ?
N62B N61B C65B C56B -178.0(4) . . . . ?
Hg2 N61B C65B C56B 12.7(5) . . . . ?
C63B C64B C65B N61B 0.2(5) . . . . ?
C63B C64B C65B C56B 178.1(4) . . . . ?
N51B C56B C65B N61B -12.5(6) . . . . ?
C55B C56B C65B N61B 164.5(4) . . . . ?
N51B C56B C65B C64B 169.7(4) . . . . ?
C55B C56B C65B C64B -13.3(7) . . . . ?
N61B N62B C71B C72B -48.3(5) . . . . ?
C63B N62B C71B C72B 136.4(4) . . . . ?
N62B C71B C72B C77B -22.5(6) . . . . ?
N62B C71B C72B C73B 159.6(4) . . . . ?
C77B C72B C73B C74B -0.4(6) . . . . ?
C71B C72B C73B C74B 177.6(4) . . . . ?
C72B C73B C74B C75B 2.0(7) . . . . ?
C73B C74B C75B C76B -1.4(7) . . . . ?
C73B C74B C75B C78B 176.5(4) . . . . ?
C74B C75B C76B C77B -0.9(6) . . . . ?
C78B C75B C76B C77B -178.7(4) . . . . ?
C75B C76B C77B C72B 2.4(7) . . . . ?
C73B C72B C77B C76B -1.8(6) . . . . ?
C71B C72B C77B C76B -179.6(4) . . . . ?
C74B C75B C78B N82B 150.6(4) . . . . ?
C76B C75B C78B N82B -31.5(6) . . . . ?
N91A Hg3 N81B C85B 169.2(3) . . . . ?
N91B Hg3 N81B C85B 1.5(3) . . . . ?
N81A Hg3 N81B C85B -96.0(3) . . . . ?
N91A Hg3 N81B N82B -21.8(5) . . . . ?
N91B Hg3 N81B N82B 170.5(5) . . . . ?
N81A Hg3 N81B N82B 73.0(5) . . . . ?
C85B N81B N82B C83B -0.4(6) . . . . ?
Hg3 N81B N82B C83B -169.9(5) . . . . ?
C85B N81B N82B C78B -174.6(4) . . . . ?
Hg3 N81B N82B C78B 15.9(7) . . . . ?
C75B C78B N82B C83B 137.0(6) . . . . ?
C75B C78B N82B N81B -49.8(6) . . . . ?
N81B N82B C83B C84B -0.4(8) . . . . ?
C78B N82B C83B C84B 173.5(6) . . . . ?
N82B C83B C84B C85B 1.0(9) . . . . ?
N82B N81B C85B C84B 1.1(6) . . . . ?
Hg3 N81B C85B C84B 173.5(5) . . . . ?
N82B N81B C85B C92B -179.5(4) . . . . ?
Hg3 N81B C85B C92B -7.0(6) . . . . ?
C83B C84B C85B N81B -1.3(8) . . . . ?
C83B C84B C85B C92B 179.4(6) . . . . ?
N91A Hg3 N91B C96B 23.1(6) . . . . ?
N81B Hg3 N91B C96B 175.6(4) . . . . ?
N81A Hg3 N91B C96B -62.5(4) . . . . ?
N91A Hg3 N91B C92B -148.0(4) . . . . ?
N81B Hg3 N91B C92B 4.4(3) . . . . ?
N81A Hg3 N91B C92B 126.3(3) . . . . ?
C96B N91B C92B C93B -0.3(7) . . . . ?
Hg3 N91B C92B C93B 171.3(4) . . . . ?
C96B N91B C92B C85B 178.9(4) . . . . ?
Hg3 N91B C92B C85B -9.5(6) . . . . ?
N81B C85B C92B N91B 11.2(7) . . . . ?
C84B C85B C92B N91B -169.5(7) . . . . ?
N81B C85B C92B C93B -169.5(5) . . . . ?
C84B C85B C92B C93B 9.8(10) . . . . ?
N91B C92B C93B C94B -1.4(8) . . . . ?
C85B C92B C93B C94B 179.4(5) . . . . ?
C92B C93B C94B C95B 2.6(8) . . . . ?
C93B C94B C95B C96B -2.1(8) . . . . ?
C92B N91B C96B C95B 0.9(7) . . . . ?
Hg3 N91B C96B C95B -170.1(3) . . . . ?
C94B C95B C96B N91B 0.4(7) . . . . ?
